data_4030931
loop_
_publ_author_name
'Tian, Tian'
'Li, Liqi'
'Xue, Jijun'
'Zhang, Jie'
'Li, Ying'

_publ_section_title
;
 Enantioselective Syntheses of Spiroketals via a Tandem Reaction of Cu(I)
 -Catalyzed Cycloetherification and H-Bond-induced [4 + 2] Cyclization.
;
_journal_name_full 'The Journal of organic chemistry'
_journal_page_first 150407100357003
_journal_paper_doi 10.1021/acs.joc.5b00384
_journal_year 2015
_chemical_formula_moiety 'C11 H11 Br O3'
_chemical_formula_sum 'C11 H11 Br O3'
_chemical_formula_weight 271.11
_chemical_name_systematic
;
 ? 
;
_space_group_crystal_system monoclinic
_space_group_IT_number 14
_space_group_name_Hall '-P 2yn'
_space_group_name_H-M_alt 'P 1 21/n 1'
_symmetry_space_group_name_Hall '-P 2yn'
_symmetry_space_group_name_H-M 'P 1 21/n 1'
_atom_sites_solution_hydrogens geom
_atom_sites_solution_primary direct
_atom_sites_solution_secondary difmap
_audit_creation_date 2014-11-21
_audit_creation_method
;
Olex2 1.2
(compiled 2014.09.19 svn.r3010 for OlexSys, GUI svn.r4874)
;
_cell_angle_alpha 90.00
_cell_angle_beta 110.044(7)
_cell_angle_gamma 90.00
_cell_formula_units_Z 4
_cell_length_a 11.7748(8)
_cell_length_b 5.8863(3)
_cell_length_c 17.0638(10)
_cell_measurement_reflns_used 1564
_cell_measurement_temperature 294.29(10)
_cell_measurement_theta_max 23.1580
_cell_measurement_theta_min 3.6810
_cell_volume 1111.06(12)
_computing_cell_refinement
;
CrysAlisPro, Agilent Technologies,
Version 1.171.36.32 (release 02-08-2013 CrysAlis171 .NET)
(compiled Aug  2 2013,16:46:58)
;
_computing_data_collection
;
CrysAlisPro, Agilent Technologies,
Version 1.171.36.32 (release 02-08-2013 CrysAlis171 .NET)
(compiled Aug  2 2013,16:46:58)
;
_computing_data_reduction
;
CrysAlisPro, Agilent Technologies,
Version 1.171.36.32 (release 02-08-2013 CrysAlis171 .NET)
(compiled Aug  2 2013,16:46:58)
;
_computing_molecular_graphics 'Olex2 (Dolomanov et al., 2009)'
_computing_publication_material 'Olex2 (Dolomanov et al., 2009)'
_computing_structure_refinement 'ShelXL (Sheldrick, 2008)'
_computing_structure_solution 'ShelXS (Sheldrick, 2008)'
_diffrn_ambient_temperature 294.29(10)
_diffrn_detector_area_resol_mean 16.0733
_diffrn_measured_fraction_theta_full 0.998
_diffrn_measured_fraction_theta_max 0.998
_diffrn_measurement_details
;
'#__ type_ start__ end____ width___ exp.time_ 1 
omega -20.00 9.00 1.0000 10.0000 
omega____ theta____ kappa____ phi______ frames - -16.3571 -99.0000 -150.0000 29 
omega 39.00 90.00 1.0000 10.0000 
omega____ theta____ kappa____ phi______ frames - 19.8727 178.0000 -150.0000 51 
omega -39.00 76.00 1.0000 10.0000 
omega____ theta____ kappa____ phi______ frames - 19.8727 0.0000 -60.0000 115 
omega 12.00 37.00 1.0000 10.0000 
omega____ theta____ kappa____ phi______ frames - 19.8727 -57.0000 0.0000 25 
omega -16.00 10.00 1.0000 10.0000 
omega____ theta____ kappa____ phi______ frames - -16.3571 -99.0000 120.0000 26 
omega -7.00 20.00 1.0000 10.0000 
omega____ theta____ kappa____ phi______ frames - -16.3571 -99.0000 30.0000 27 
omega -17.00 9.00 1.0000 10.0000 
omega____ theta____ kappa____ phi______ frames - -16.3571 -99.0000 -30.0000 26 
omega -6.00 77.00 1.0000 10.0000 
omega____ theta____ kappa____ phi______ frames - 19.7946 38.0000 0.0000 83'
;
_diffrn_measurement_device_type 'SuperNova, Dual, Cu at zero, Eos'
_diffrn_measurement_method '\w scans'
_diffrn_orient_matrix_UB_11 -0.0008788000
_diffrn_orient_matrix_UB_12 0.0355940000
_diffrn_orient_matrix_UB_13 0.0395002000
_diffrn_orient_matrix_UB_21 -0.0508317000
_diffrn_orient_matrix_UB_22 -0.0705682000
_diffrn_orient_matrix_UB_23 -0.0049890000
_diffrn_orient_matrix_UB_31 0.0390642000
_diffrn_orient_matrix_UB_32 -0.0909966000
_diffrn_orient_matrix_UB_33 0.0193124000
_diffrn_radiation_monochromator mirror
_diffrn_radiation_type MoK\a
_diffrn_radiation_wavelength 0.71073
_diffrn_reflns_av_R_equivalents 0.0295
_diffrn_reflns_av_unetI/netI 0.0331
_diffrn_reflns_limit_h_max 9
_diffrn_reflns_limit_h_min -14
_diffrn_reflns_limit_k_max 7
_diffrn_reflns_limit_k_min -7
_diffrn_reflns_limit_l_max 21
_diffrn_reflns_limit_l_min -19
_diffrn_reflns_number 7446
_diffrn_reflns_theta_full 25.50
_diffrn_reflns_theta_max 26.01
_diffrn_reflns_theta_min 3.62
_diffrn_source 'SuperNova (Mo) X-ray Source'
_exptl_absorpt_coefficient_mu 3.683
_exptl_absorpt_correction_T_max 1.00000
_exptl_absorpt_correction_T_min 0.81036
_exptl_absorpt_correction_type multi-scan
_exptl_absorpt_process_details
;
CrysAlisPro, Agilent Technologies,
Version 1.171.36.32 (release 02-08-2013 CrysAlis171 .NET)
(compiled Aug  2 2013,16:46:58)
Empirical absorption correction using spherical harmonics,
 implemented in SCALE3 ABSPACK scaling algorithm.
;
_exptl_crystal_colour 'clear light colourless'
_exptl_crystal_density_diffrn 1.621
_exptl_crystal_density_method 'not measured'
_exptl_crystal_description needle
_exptl_crystal_F_000 544
_exptl_crystal_size_max 0.35
_exptl_crystal_size_mid 0.24
_exptl_crystal_size_min 0.23
_refine_diff_density_max 0.250
_refine_diff_density_min -0.319
_refine_diff_density_rms 0.051
_refine_ls_extinction_method none
_refine_ls_goodness_of_fit_ref 1.020
_refine_ls_hydrogen_treatment constr
_refine_ls_matrix_type full
_refine_ls_number_parameters 138
_refine_ls_number_reflns 2189
_refine_ls_number_restraints 0
_refine_ls_restrained_S_all 1.020
_refine_ls_R_factor_all 0.0623
_refine_ls_R_factor_gt 0.0380
_refine_ls_shift/su_max 0.001
_refine_ls_shift/su_mean 0.000
_refine_ls_structure_factor_coef Fsqd
_refine_ls_weighting_details 'calc w=1/[\s^2^(Fo^2^)+(0.0284P)^2^+0.6570P] where P=(Fo^2^+2Fc^2^)/3'
_refine_ls_weighting_scheme calc
_refine_ls_wR_factor_gt 0.0746
_refine_ls_wR_factor_ref 0.0830
_reflns_number_gt 1563
_reflns_number_total 2189
_reflns_threshold_expression >2sigma(I)
_cod_data_source_file jo5b00384_si_004.cif
_cod_data_source_block tiant1105
_cod_original_cell_volume 1111.05(11)
_cod_database_code 4030931
_reflns_odcompleteness_completeness 99.60
_reflns_odcompleteness_iscentric 1
_reflns_odcompleteness_theta 26.32
_olex2_refinement_description
;
1. Fixed Uiso
 At 1.2 times of:
  All C(H) groups, All C(H,H) groups
 At 1.5 times of:
  All C(H,H,H) groups, All O(H) groups
2.a Ternary CH refined with riding coordinates:
 C7(H7)
2.b Secondary CH2 refined with riding coordinates:
 C10(H10A,H10B)
2.c Aromatic/amide H refined with riding coordinates:
 C2(H2A), C3(H3), C5(H5), C9(H9)
2.d Idealised Me refined as rotating group:
 C11(H11A,H11B,H11C)
2.e Idealised tetrahedral OH refined as rotating group:
 O2(H2)
;
_olex2_submission_special_instructions 'No special instructions were received'

loop_
_space_group_symop_id
_space_group_symop_operation_xyz
1 'x, y, z'
2 '-x+1/2, y+1/2, -z+1/2'
3 '-x, -y, -z'
4 'x-1/2, -y-1/2, z-1/2'

loop_
_atom_site_label
_atom_site_type_symbol
_atom_site_fract_x
_atom_site_fract_y
_atom_site_fract_z
_atom_site_U_iso_or_equiv
_atom_site_adp_type
_atom_site_occupancy
_atom_site_calc_flag
_atom_site_refinement_flags_posn
Br1 Br -0.93278(4) -0.75900(6) -0.06790(2) 0.07080(17) Uani 1 d .
O1 O -1.09115(16) -1.5625(3) -0.29332(13) 0.0518(5) Uani 1 d .
O2 O -0.85112(18) -1.3176(4) -0.33381(15) 0.0541(6) Uani 1 d .
H2 H -0.9085 -1.2487 -0.3664 0.081 Uiso 1 calc GR
O3 O -1.07507(19) -2.1220(4) -0.43134(13) 0.0597(6) Uani 1 d .
C1 C -1.0632(2) -1.3769(5) -0.24064(18) 0.0424(7) Uani 1 d .
C2 C -1.1409(3) -1.2828(5) -0.2055(2) 0.0535(8) Uani 1 d .
H2A H -1.2183 -1.3405 -0.2162 0.064 Uiso 1 calc R
C3 C -1.0992(3) -1.0988(5) -0.15350(19) 0.0528(8) Uani 1 d .
H3 H -1.1485 -1.0314 -0.1277 0.063 Uiso 1 calc R
C4 C -0.9849(3) -1.0144(5) -0.13962(17) 0.0457(7) Uani 1 d .
C5 C -0.9076(3) -1.1086(5) -0.17602(18) 0.0447(7) Uani 1 d .
H5 H -0.8310 -1.0486 -0.1666 0.054 Uiso 1 calc R
C6 C -0.9483(2) -1.2948(4) -0.22685(17) 0.0401(7) Uani 1 d .
C7 C -0.8904(2) -1.4392(5) -0.27553(19) 0.0452(7) Uani 1 d .
H7 H -0.8217 -1.5212 -0.2366 0.054 Uiso 1 calc R
C8 C -0.9913(2) -1.6063(5) -0.31725(19) 0.0448(7) Uani 1 d .
C9 C -0.9957(3) -1.7669(5) -0.3717(2) 0.0567(8) Uani 1 d .
H9 H -0.9257 -1.7983 -0.3833 0.068 Uiso 1 calc R
C10 C -1.1063(3) -1.9017(6) -0.4159(3) 0.0722(11) Uani 1 d .
H10A H -1.1578 -1.9080 -0.3821 0.087 Uiso 1 calc R
H10B H -1.1511 -1.8284 -0.4683 0.087 Uiso 1 calc R
C11 C -1.1782(4) -2.2518(6) -0.4759(3) 0.0779(11) Uani 1 d .
H11A H -1.2288 -2.2698 -0.4425 0.117 Uiso 1 calc GR
H11B H -1.1533 -2.3986 -0.4884 0.117 Uiso 1 calc GR
H11C H -1.2226 -2.1753 -0.5268 0.117 Uiso 1 calc GR

loop_
_atom_site_aniso_label
_atom_site_aniso_U_11
_atom_site_aniso_U_22
_atom_site_aniso_U_33
_atom_site_aniso_U_23
_atom_site_aniso_U_13
_atom_site_aniso_U_12
Br1 0.0805(3) 0.0679(3) 0.0564(2) -0.01156(18) 0.01373(19) -0.00686(19)
O1 0.0342(11) 0.0565(12) 0.0687(14) -0.0099(11) 0.0230(10) -0.0076(9)
O2 0.0401(12) 0.0597(13) 0.0711(16) -0.0003(11) 0.0302(12) -0.0049(10)
O3 0.0609(14) 0.0445(13) 0.0652(15) -0.0018(10) 0.0106(12) -0.0010(10)
C1 0.0325(16) 0.0508(17) 0.0448(17) 0.0032(14) 0.0143(13) 0.0019(13)
C2 0.0338(17) 0.069(2) 0.059(2) -0.0049(16) 0.0183(15) -0.0077(15)
C3 0.0423(19) 0.070(2) 0.0474(18) -0.0013(16) 0.0171(15) 0.0080(16)
C4 0.0473(19) 0.0500(17) 0.0347(15) 0.0038(13) 0.0076(14) 0.0007(14)
C5 0.0318(15) 0.0542(18) 0.0442(17) 0.0070(14) 0.0079(13) -0.0047(13)
C6 0.0282(15) 0.0477(17) 0.0428(16) 0.0093(12) 0.0101(13) 0.0025(12)
C7 0.0285(15) 0.0482(17) 0.0585(19) 0.0055(14) 0.0146(14) 0.0045(13)
C8 0.0302(15) 0.0466(17) 0.0596(19) 0.0074(15) 0.0178(14) 0.0050(13)
C9 0.0420(18) 0.0499(19) 0.084(2) -0.0067(17) 0.0284(17) 0.0014(15)
C10 0.048(2) 0.059(2) 0.109(3) -0.027(2) 0.026(2) -0.0028(17)
C11 0.082(3) 0.063(2) 0.076(3) -0.0067(19) 0.010(2) -0.017(2)

loop_
_atom_type_symbol
_atom_type_description
_atom_type_scat_dispersion_real
_atom_type_scat_dispersion_imag
_atom_type_scat_source
C C 0.0033 0.0016 'International Tables Vol C Tables 4.2.6.8 and 6.1.1.4'
H H 0.0000 0.0000 'International Tables Vol C Tables 4.2.6.8 and 6.1.1.4'
Br Br -0.2901 2.4595 'International Tables Vol C Tables 4.2.6.8 and 6.1.1.4'
O O 0.0106 0.0060 'International Tables Vol C Tables 4.2.6.8 and 6.1.1.4'

loop_
_geom_angle_atom_site_label_1
_geom_angle_atom_site_label_2
_geom_angle_atom_site_label_3
_geom_angle
C1 O1 C8 107.4(2)
C7 O2 H2 109.5
C10 O3 C11 111.7(3)
C2 C1 O1 123.9(3)
C2 C1 C6 123.1(3)
C6 C1 O1 112.9(2)
C1 C2 H2A 121.5
C1 C2 C3 117.0(3)
C3 C2 H2A 121.5
C2 C3 H3 119.8
C4 C3 C2 120.4(3)
C4 C3 H3 119.8
C3 C4 Br1 118.5(2)
C3 C4 C5 122.2(3)
C5 C4 Br1 119.3(2)
C4 C5 H5 121.3
C6 C5 C4 117.5(3)
C6 C5 H5 121.3
C1 C6 C7 108.1(2)
C5 C6 C1 119.7(3)
C5 C6 C7 132.1(3)
O2 C7 C6 114.7(2)
O2 C7 H7 109.3
O2 C7 C8 112.8(2)
C6 C7 H7 109.3
C6 C7 C8 101.3(2)
C8 C7 H7 109.3
O1 C8 C7 110.2(2)
C9 C8 O1 120.5(3)
C9 C8 C7 129.2(3)
C8 C9 H9 118.1
C8 C9 C10 123.9(3)
C10 C9 H9 118.1
O3 C10 C9 110.4(3)
O3 C10 H10A 109.6
O3 C10 H10B 109.6
C9 C10 H10A 109.6
C9 C10 H10B 109.6
H10A C10 H10B 108.1
O3 C11 H11A 109.5
O3 C11 H11B 109.5
O3 C11 H11C 109.5
H11A C11 H11B 109.5
H11A C11 H11C 109.5
H11B C11 H11C 109.5

loop_
_geom_bond_atom_site_label_1
_geom_bond_atom_site_label_2
_geom_bond_distance
Br1 C4 1.903(3)
O1 C1 1.381(3)
O1 C8 1.395(3)
O2 H2 0.8200
O2 C7 1.425(3)
O3 C10 1.397(4)
O3 C11 1.416(4)
C1 C2 1.372(4)
C1 C6 1.378(4)
C2 H2A 0.9300
C2 C3 1.379(4)
C3 H3 0.9300
C3 C4 1.377(4)
C4 C5 1.382(4)
C5 H5 0.9300
C5 C6 1.378(4)
C6 C7 1.505(4)
C7 H7 0.9800
C7 C8 1.519(4)
C8 C9 1.314(4)
C9 H9 0.9300
C9 C10 1.490(4)
C10 H10A 0.9700
C10 H10B 0.9700
C11 H11A 0.9600
C11 H11B 0.9600
C11 H11C 0.9600

loop_
_geom_torsion_atom_site_label_1
_geom_torsion_atom_site_label_2
_geom_torsion_atom_site_label_3
_geom_torsion_atom_site_label_4
_geom_torsion
Br1 C4 C5 C6 179.4(2)
O1 C1 C2 C3 179.4(3)
O1 C1 C6 C5 179.5(2)
O1 C1 C6 C7 0.1(3)
O1 C8 C9 C10 4.3(5)
O2 C7 C8 O1 -124.1(2)
O2 C7 C8 C9 52.6(4)
C1 O1 C8 C7 1.2(3)
C1 O1 C8 C9 -175.9(3)
C1 C2 C3 C4 1.0(5)
C1 C6 C7 O2 122.3(3)
C1 C6 C7 C8 0.5(3)
C2 C1 C6 C5 -0.4(4)
C2 C1 C6 C7 -179.8(3)
C2 C3 C4 Br1 179.6(2)
C2 C3 C4 C5 -0.3(5)
C3 C4 C5 C6 -0.8(4)
C4 C5 C6 C1 1.1(4)
C4 C5 C6 C7 -179.7(3)
C5 C6 C7 O2 -57.0(4)
C5 C6 C7 C8 -178.7(3)
C6 C1 C2 C3 -0.6(5)
C6 C7 C8 O1 -1.0(3)
C6 C7 C8 C9 175.7(3)
C7 C8 C9 C10 -172.2(3)
C8 O1 C1 C2 179.1(3)
C8 O1 C1 C6 -0.8(3)
C8 C9 C10 O3 -147.6(3)
C11 O3 C10 C9 -178.0(3)
